data_2203511
loop_
_publ_author_name
'Liu Qing-Xiang'
'Song Hai-bin'
'Xu Feng-bo'
'Li Qing-shan'
'Zhang Zheng-zhi'

_publ_section_title
;
 The photodimer of 1-(anthracen-9-ylmethyl)-3-ethylimidazolium iodide
;
_journal_issue 4
_journal_name_full 'Acta Crystallographica Section E'
_journal_page_first o674
_journal_page_last o675
_journal_paper_doi 10.1107/S1600536804006749
_journal_volume 60
_journal_year 2004
_chemical_formula_iupac 'C40 H38 N4 2+, 2I 1-'
_chemical_formula_moiety 'C40 H38 N4 2+, 2I 1-'
_chemical_formula_sum 'C40 H38 I2 N4'
_chemical_formula_weight 828.54
_chemical_melting_point 239
_chemical_name_systematic
;
9,10'-bis(3-ethylimidazolium-1-ylmethyl)-9,9':10,10'-bianthracenyl diiodide
;
_space_group_IT_number 14
_symmetry_cell_setting monoclinic
_symmetry_space_group_name_Hall '-P 2ybc'
_symmetry_space_group_name_H-M 'P 1 21/c 1'
_atom_sites_solution_hydrogens geom
_atom_sites_solution_primary direct
_atom_sites_solution_secondary difmap
_audit_creation_method SHELXL-97
_cell_angle_alpha 90.00
_cell_angle_beta 106.404(10)
_cell_angle_gamma 90.00
_cell_formula_units_Z 2
_cell_length_a 7.696(5)
_cell_length_b 21.230(13)
_cell_length_c 11.005(7)
_cell_measurement_reflns_used 937
_cell_measurement_temperature 293(2)
_cell_measurement_theta_max 24.59
_cell_measurement_theta_min 2.72
_cell_volume 1724.9(19)
_computing_cell_refinement SMART
_computing_data_collection 'SMART (Bruker, 1998)'
_computing_data_reduction 'SAINT (Bruker, 1998)'
_computing_molecular_graphics 'SHELXTL (Sheldrick, 1997b)'
_computing_publication_material SHELXTL
_computing_structure_refinement 'SHELXL97 (Sheldrick, 1997a)'
_computing_structure_solution 'SHELXS97 (Sheldrick, 1990)'
_diffrn_ambient_temperature 293(2)
_diffrn_measured_fraction_theta_full 0.958
_diffrn_measured_fraction_theta_max 0.958
_diffrn_measurement_device_type 'Bruker SMART CCD area-detector'
_diffrn_measurement_method '\f and \w'
_diffrn_radiation_monochromator graphite
_diffrn_radiation_source 'fine-focus sealed tube'
_diffrn_radiation_type MoK\a
_diffrn_radiation_wavelength 0.71073
_diffrn_reflns_av_R_equivalents 0.0300
_diffrn_reflns_av_sigmaI/netI 0.0390
_diffrn_reflns_limit_h_max 9
_diffrn_reflns_limit_h_min -6
_diffrn_reflns_limit_k_max 25
_diffrn_reflns_limit_k_min -25
_diffrn_reflns_limit_l_max 13
_diffrn_reflns_limit_l_min -7
_diffrn_reflns_number 7030
_diffrn_reflns_theta_full 25.00
_diffrn_reflns_theta_max 25.00
_diffrn_reflns_theta_min 2.15
_diffrn_standards_number 0
_exptl_absorpt_coefficient_mu 1.858
_exptl_absorpt_correction_T_max 0.640
_exptl_absorpt_correction_T_min 0.449
_exptl_absorpt_correction_type multi-scan
_exptl_absorpt_process_details '(SADABS; Sheldrick, 1996)'
_exptl_crystal_colour yellow
_exptl_crystal_density_diffrn 1.595
_exptl_crystal_density_method 'not measured'
_exptl_crystal_description prism
_exptl_crystal_F_000 824
_exptl_crystal_size_max 0.48
_exptl_crystal_size_mid 0.42
_exptl_crystal_size_min 0.24
_refine_diff_density_max 0.470
_refine_diff_density_min -0.632
_refine_ls_extinction_coef 0.0041(3)
_refine_ls_extinction_expression Fc^*^=kFc[1+0.001xFc^2^\l^3^/sin(2\q)]^-1/4^
_refine_ls_extinction_method SHELXL97
_refine_ls_goodness_of_fit_ref 1.024
_refine_ls_hydrogen_treatment constr
_refine_ls_matrix_type full
_refine_ls_number_parameters 210
_refine_ls_number_reflns 2903
_refine_ls_number_restraints 0
_refine_ls_restrained_S_all 1.024
_refine_ls_R_factor_all 0.0515
_refine_ls_R_factor_gt 0.0310
_refine_ls_shift/su_max 0.002
_refine_ls_shift/su_mean 0.000
_refine_ls_structure_factor_coef Fsqd
_refine_ls_weighting_details 'calc w = 1/[\s^2^(Fo^2^)+(0.0239P)^2^+1.4667P] where P = (Fo^2^+2Fc^2^)/3'
_refine_ls_weighting_scheme calc
_refine_ls_wR_factor_gt 0.0623
_refine_ls_wR_factor_ref 0.0688
_reflns_number_gt 2215
_reflns_number_total 2903
_reflns_threshold_expression I>2\s(I)
_cod_data_source_file wn6216.cif
_cod_data_source_block 2
_cod_depositor_comments
;
The following automatic conversions were performed:
'_symmetry_cell_setting' value 'Monoclinic' changed to 'monoclinic'
according to '/home/saulius/struct/CIF-dictionaries/cif_core.dic'
dictionary named 'cif_core.dic' version 2.4.1 from 2010-06-29.

Automatic conversion script
Id: cif_fix_enum 1527 2010-12-29 10:47:43Z saulius 

The following automatic conversions were performed:

'_symmetry_cell_setting' value 'Monoclinic' changed to 'monoclinic'
according to /home/saulius/struct/CIF-dictionaries/cif_core.dic
dictionary named 'cif_core.dic' version 2.4.1 from 2010-06-29.

Automatic conversion script
Id: cif_fix_values 1715 2011-07-08 13:25:40Z adriana 
;
_cod_original_cell_volume 1724.9(18)
_cod_original_sg_symbol_H-M 'P 21/c'
_cod_database_code 2203511
_cod_database_fobs_code 2203511

loop_
_symmetry_equiv_pos_as_xyz
'x, y, z'
'-x, y+1/2, -z+1/2'
'-x, -y, -z'
'x, -y-1/2, z-1/2'

loop_
_atom_site_label
_atom_site_fract_x
_atom_site_fract_y
_atom_site_fract_z
_atom_site_U_iso_or_equiv
_atom_site_adp_type
_atom_site_calc_flag
_atom_site_refinement_flags
_atom_site_occupancy
_atom_site_type_symbol
I1 0.19024(4) 0.703244(12) 0.67467(3) 0.05330(14) Uani d . 1 I
N1 0.8122(4) 0.68851(12) -0.0423(3) 0.0300(7) Uani d . 1 N
N2 0.6479(4) 0.77288(14) -0.0668(3) 0.0412(8) Uani d . 1 N
C1 0.7797(5) 0.74436(16) -0.0998(3) 0.0372(9) Uani d . 1 C
H1 0.8408 0.7607 -0.1546 0.045 Uiso calc R 1 H
C2 0.5920(5) 0.73450(18) 0.0150(4) 0.0458(10) Uani d . 1 C
H2 0.5005 0.7430 0.0527 0.055 Uiso calc R 1 H
C3 0.6955(5) 0.68192(17) 0.0306(4) 0.0396(9) Uani d . 1 C
H3 0.6886 0.6476 0.0815 0.048 Uiso calc R 1 H
C4 0.9538(4) 0.64597(14) -0.0615(3) 0.0290(8) Uani d . 1 C
H4A 1.0708 0.6631 -0.0157 0.035 Uiso calc R 1 H
H4B 0.9474 0.6464 -0.1508 0.035 Uiso calc R 1 H
C5 0.9460(4) 0.57688(14) -0.0204(3) 0.0243(7) Uani d . 1 C
C6 0.9882(4) 0.56855(14) 0.1231(3) 0.0239(7) Uani d . 1 C
C7 1.0525(4) 0.61633(16) 0.2108(3) 0.0309(8) Uani d . 1 C
H7 1.0681 0.6567 0.1830 0.037 Uiso calc R 1 H
C8 1.0935(5) 0.60379(18) 0.3401(3) 0.0410(9) Uani d . 1 C
H8 1.1330 0.6362 0.3981 0.049 Uiso calc R 1 H
C9 1.0762(5) 0.54394(18) 0.3827(3) 0.0415(10) Uani d . 1 C
H9 1.1076 0.5357 0.4692 0.050 Uiso calc R 1 H
C10 1.0118(4) 0.49598(17) 0.2963(3) 0.0318(8) Uani d . 1 C
H10 0.9980 0.4556 0.3250 0.038 Uiso calc R 1 H
C11 0.9678(4) 0.50803(14) 0.1670(3) 0.0244(7) Uani d . 1 C
C12 0.8949(4) 0.45659(13) 0.0698(3) 0.0233(7) Uani d . 1 C
H12 0.8413 0.4240 0.1111 0.028 Uiso calc R 1 H
C13 0.7457(4) 0.48310(14) -0.0375(3) 0.0236(7) Uani d . 1 C
C14 0.5916(4) 0.44857(15) -0.0941(3) 0.0298(8) Uani d . 1 C
H14 0.5794 0.4081 -0.0654 0.036 Uiso calc R 1 H
C15 0.4562(4) 0.47330(16) -0.1923(3) 0.0348(9) Uani d . 1 C
H15 0.3531 0.4497 -0.2295 0.042 Uiso calc R 1 H
C16 0.4743(5) 0.53343(17) -0.2354(3) 0.0363(9) Uani d . 1 C
H16 0.3826 0.5504 -0.3014 0.044 Uiso calc R 1 H
C17 0.6282(4) 0.56851(16) -0.1807(3) 0.0305(8) Uani d . 1 C
H17 0.6393 0.6089 -0.2105 0.037 Uiso calc R 1 H
C18 0.7660(4) 0.54403(14) -0.0821(3) 0.0242(7) Uani d . 1 C
C19 0.5710(6) 0.83514(19) -0.1124(4) 0.0635(13) Uani d . 1 C
H19A 0.6261 0.8503 -0.1760 0.076 Uiso calc R 1 H
H19B 0.4420 0.8307 -0.1522 0.076 Uiso calc R 1 H
C20 0.6004(8) 0.8816(2) -0.0098(5) 0.0815(16) Uani d . 1 C
H20A 0.5382 0.8684 0.0501 0.122 Uiso calc R 1 H
H20B 0.5547 0.9218 -0.0443 0.122 Uiso calc R 1 H
H20C 0.7277 0.8850 0.0320 0.122 Uiso calc R 1 H

loop_
_atom_site_aniso_label
_atom_site_aniso_U_11
_atom_site_aniso_U_22
_atom_site_aniso_U_33
_atom_site_aniso_U_12
_atom_site_aniso_U_13
_atom_site_aniso_U_23
I1 0.0710(2) 0.04023(17) 0.05123(19) 0.00489(15) 0.02147(14) 0.00266(14)
N1 0.0314(16) 0.0247(15) 0.0351(17) 0.0008(12) 0.0112(14) 0.0019(12)
N2 0.0464(19) 0.0319(16) 0.0435(19) 0.0112(15) 0.0097(16) 0.0048(14)
C1 0.048(2) 0.0283(19) 0.036(2) 0.0025(17) 0.0126(18) 0.0037(15)
C2 0.042(2) 0.042(2) 0.057(3) 0.0083(19) 0.019(2) -0.004(2)
C3 0.036(2) 0.0334(19) 0.054(3) 0.0023(16) 0.021(2) 0.0082(17)
C4 0.0312(19) 0.0245(17) 0.034(2) -0.0005(15) 0.0142(16) 0.0013(14)
C5 0.0248(17) 0.0219(16) 0.0281(18) -0.0014(14) 0.0106(15) 0.0002(13)
C6 0.0194(16) 0.0278(17) 0.0262(18) 0.0013(14) 0.0093(14) -0.0012(14)
C7 0.0271(18) 0.0305(18) 0.036(2) -0.0036(15) 0.0108(16) -0.0062(15)
C8 0.039(2) 0.052(2) 0.032(2) -0.0096(19) 0.0106(17) -0.0164(18)
C9 0.043(2) 0.059(3) 0.024(2) -0.0061(19) 0.0102(17) 0.0015(18)
C10 0.0299(19) 0.039(2) 0.028(2) 0.0004(16) 0.0102(16) 0.0041(16)
C11 0.0230(17) 0.0282(17) 0.0264(18) 0.0028(14) 0.0139(15) -0.0003(14)
C12 0.0253(18) 0.0205(15) 0.0282(18) -0.0035(13) 0.0145(15) 0.0021(13)
C13 0.0206(17) 0.0275(17) 0.0271(18) -0.0005(14) 0.0138(14) -0.0033(14)
C14 0.0295(19) 0.0270(17) 0.037(2) -0.0046(15) 0.0157(17) -0.0048(15)
C15 0.0247(19) 0.039(2) 0.039(2) -0.0067(16) 0.0073(17) -0.0150(17)
C16 0.030(2) 0.046(2) 0.030(2) 0.0055(17) 0.0037(16) -0.0010(17)
C17 0.0312(19) 0.0320(18) 0.029(2) 0.0025(16) 0.0095(16) 0.0020(15)
C18 0.0247(17) 0.0263(17) 0.0246(18) -0.0009(14) 0.0120(15) -0.0020(14)
C19 0.079(3) 0.040(2) 0.068(3) 0.028(2) 0.014(3) 0.011(2)
C20 0.126(5) 0.038(2) 0.075(4) 0.018(3) 0.021(3) -0.008(2)

loop_
_atom_type_symbol
_atom_type_description
_atom_type_scat_dispersion_real
_atom_type_scat_dispersion_imag
_atom_type_scat_source
C C 0.0033 0.0016 'International Tables Vol C Tables 4.2.6.8 and 6.1.1.4'
H H 0.0000 0.0000 'International Tables Vol C Tables 4.2.6.8 and 6.1.1.4'
N N 0.0061 0.0033 'International Tables Vol C Tables 4.2.6.8 and 6.1.1.4'
I I -0.4742 1.8119 'International Tables Vol C Tables 4.2.6.8 and 6.1.1.4'

loop_
_geom_angle_atom_site_label_1
_geom_angle_atom_site_label_2
_geom_angle_atom_site_label_3
_geom_angle_site_symmetry_1
_geom_angle_site_symmetry_3
_geom_angle
C1 N1 C3 . . 107.6(3)
C1 N1 C4 . . 121.6(3)
C3 N1 C4 . . 130.8(3)
C1 N2 C2 . . 108.5(3)
C1 N2 C19 . . 125.7(4)
C2 N2 C19 . . 125.8(3)
N2 C1 N1 . . 109.5(3)
N2 C1 H1 . . 125.2
N1 C1 H1 . . 125.2
C3 C2 N2 . . 106.9(3)
C3 C2 H2 . . 126.5
N2 C2 H2 . . 126.5
C2 C3 N1 . . 107.5(3)
C2 C3 H3 . . 126.2
N1 C3 H3 . . 126.2
N1 C4 C5 . . 116.7(3)
N1 C4 H4A . . 108.1
C5 C4 H4A . . 108.1
N1 C4 H4B . . 108.1
C5 C4 H4B . . 108.1
H4A C4 H4B . . 107.3
C18 C5 C6 . . 107.9(2)
C18 C5 C4 . . 114.2(3)
C6 C5 C4 . . 113.5(3)
C18 C5 C12 . 3_765 108.9(2)
C6 C5 C12 . 3_765 109.4(2)
C4 C5 C12 . 3_765 102.8(2)
C7 C6 C11 . . 118.9(3)
C7 C6 C5 . . 124.2(3)
C11 C6 C5 . . 116.8(3)
C6 C7 C8 . . 120.2(3)
C6 C7 H7 . . 119.9
C8 C7 H7 . . 119.9
C9 C8 C7 . . 120.6(3)
C9 C8 H8 . . 119.7
C7 C8 H8 . . 119.7
C8 C9 C10 . . 119.7(3)
C8 C9 H9 . . 120.1
C10 C9 H9 . . 120.1
C9 C10 C11 . . 120.2(3)
C9 C10 H10 . . 119.9
C11 C10 H10 . . 119.9
C10 C11 C6 . . 120.3(3)
C10 C11 C12 . . 121.5(3)
C6 C11 C12 . . 118.2(3)
C13 C12 C11 . . 109.4(2)
C13 C12 C5 . 3_765 112.3(3)
C11 C12 C5 . 3_765 112.5(2)
C13 C12 H12 . . 107.5
C11 C12 H12 . . 107.5
C5 C12 H12 3_765 . 107.5
C14 C13 C18 . . 119.7(3)
C14 C13 C12 . . 121.5(3)
C18 C13 C12 . . 118.8(3)
C15 C14 C13 . . 120.9(3)
C15 C14 H14 . . 119.5
C13 C14 H14 . . 119.5
C14 C15 C16 . . 119.7(3)
C14 C15 H15 . . 120.2
C16 C15 H15 . . 120.2
C15 C16 C17 . . 120.3(3)
C15 C16 H16 . . 119.9
C17 C16 H16 . . 119.9
C16 C17 C18 . . 120.7(3)
C16 C17 H17 . . 119.7
C18 C17 H17 . . 119.7
C17 C18 C13 . . 118.8(3)
C17 C18 C5 . . 125.0(3)
C13 C18 C5 . . 116.1(3)
C20 C19 N2 . . 112.3(4)
C20 C19 H19A . . 109.1
N2 C19 H19A . . 109.1
C20 C19 H19B . . 109.1
N2 C19 H19B . . 109.1
H19A C19 H19B . . 107.9
C19 C20 H20A . . 109.5
C19 C20 H20B . . 109.5
H20A C20 H20B . . 109.5
C19 C20 H20C . . 109.5
H20A C20 H20C . . 109.5
H20B C20 H20C . . 109.5

loop_
_geom_bond_atom_site_label_1
_geom_bond_atom_site_label_2
_geom_bond_site_symmetry_2
_geom_bond_distance
N1 C1 . 1.334(4)
N1 C3 . 1.370(5)
N1 C4 . 1.476(4)
N2 C1 . 1.317(5)
N2 C2 . 1.371(5)
N2 C19 . 1.477(5)
C1 H1 . 0.9300
C2 C3 . 1.354(5)
C2 H2 . 0.9300
C3 H3 . 0.9300
C4 C5 . 1.541(4)
C4 H4A . 0.9700
C4 H4B . 0.9700
C5 C18 . 1.528(4)
C5 C6 . 1.530(4)
C5 C12 3_765 1.636(4)
C6 C7 . 1.391(4)
C6 C11 . 1.397(4)
C7 C8 . 1.393(5)
C7 H7 . 0.9300
C8 C9 . 1.374(5)
C8 H8 . 0.9300
C9 C10 . 1.386(5)
C9 H9 . 0.9300
C10 C11 . 1.391(4)
C10 H10 . 0.9300
C11 C12 . 1.521(4)
C12 C13 . 1.504(4)
C12 C5 3_765 1.636(4)
C12 H12 . 0.9800
C13 C14 . 1.383(4)
C13 C18 . 1.408(4)
C14 C15 . 1.376(5)
C14 H14 . 0.9300
C15 C16 . 1.382(5)
C15 H15 . 0.9300
C16 C17 . 1.385(5)
C16 H16 . 0.9300
C17 C18 . 1.387(4)
C17 H17 . 0.9300
C19 C20 . 1.469(6)
C19 H19A . 0.9700
C19 H19B . 0.9700
C20 H20A . 0.9600
C20 H20B . 0.9600
C20 H20C . 0.9600

loop_
_geom_torsion_atom_site_label_1
_geom_torsion_atom_site_label_2
_geom_torsion_atom_site_label_3
_geom_torsion_atom_site_label_4
_geom_torsion_site_symmetry_1
_geom_torsion_site_symmetry_4
_geom_torsion
C2 N2 C1 N1 . . 0.0(4)
C19 N2 C1 N1 . . -178.8(3)
C3 N1 C1 N2 . . -0.3(4)
C4 N1 C1 N2 . . -179.9(3)
C1 N2 C2 C3 . . 0.2(4)
C19 N2 C2 C3 . . 179.1(4)
N2 C2 C3 N1 . . -0.4(4)
C1 N1 C3 C2 . . 0.4(4)
C4 N1 C3 C2 . . -180.0(3)
C1 N1 C4 C5 . . -164.2(3)
C3 N1 C4 C5 . . 16.2(5)
N1 C4 C5 C18 . . 56.1(4)
N1 C4 C5 C6 . . -68.1(4)
N1 C4 C5 C12 . 3_765 173.9(3)
C18 C5 C6 C7 . . -136.2(3)
C4 C5 C6 C7 . . -8.7(4)
C12 C5 C6 C7 3_765 . 105.4(3)
C18 C5 C6 C11 . . 46.8(4)
C4 C5 C6 C11 . . 174.4(3)
C12 C5 C6 C11 3_765 . -71.5(3)
C11 C6 C7 C8 . . -0.7(5)
C5 C6 C7 C8 . . -177.6(3)
C6 C7 C8 C9 . . 1.9(5)
C7 C8 C9 C10 . . -2.1(6)
C8 C9 C10 C11 . . 1.1(5)
C9 C10 C11 C6 . . 0.0(5)
C9 C10 C11 C12 . . -179.3(3)
C7 C6 C11 C10 . . -0.2(5)
C5 C6 C11 C10 . . 176.9(3)
C7 C6 C11 C12 . . 179.1(3)
C5 C6 C11 C12 . . -3.7(4)
C10 C11 C12 C13 . . 139.3(3)
C6 C11 C12 C13 . . -40.0(4)
C10 C11 C12 C5 . 3_765 -95.2(3)
C6 C11 C12 C5 . 3_765 85.5(3)
C11 C12 C13 C14 . . -140.8(3)
C5 C12 C13 C14 3_765 . 93.5(3)
C11 C12 C13 C18 . . 40.4(4)
C5 C12 C13 C18 3_765 . -85.3(3)
C18 C13 C14 C15 . . -1.1(5)
C12 C13 C14 C15 . . -179.9(3)
C13 C14 C15 C16 . . 0.2(5)
C14 C15 C16 C17 . . 0.4(5)
C15 C16 C17 C18 . . -0.1(5)
C16 C17 C18 C13 . . -0.7(5)
C16 C17 C18 C5 . . 176.1(3)
C14 C13 C18 C17 . . 1.3(5)
C12 C13 C18 C17 . . -179.8(3)
C14 C13 C18 C5 . . -175.8(3)
C12 C13 C18 C5 . . 3.1(4)
C6 C5 C18 C17 . . 136.7(3)
C4 C5 C18 C17 . . 9.6(5)
C12 C5 C18 C17 3_765 . -104.6(3)
C6 C5 C18 C13 . . -46.4(4)
C4 C5 C18 C13 . . -173.5(3)
C12 C5 C18 C13 3_765 . 72.3(3)
C1 N2 C19 C20 . . -116.5(5)
C2 N2 C19 C20 . . 64.8(6)
